data_7054251
loop_
_publ_author_name
'Li, Bao-Le'
'Zhang, Mo'
'Hu, Hai-Chuan'
'Du, Xia'
'Zhang, Zhan-Hui'

_publ_section_title
;
 Nano-CoFe2O4 supported molybdenum as an efficient and magnetically
 recoverable catalyst for a one-pot, four-component synthesis of
 functionalized pyrroles
;
_journal_issue 6
_journal_name_full 'New Journal of Chemistry'
_journal_page_first 2435
_journal_paper_doi 10.1039/c3nj01368e
_journal_volume 38
_journal_year 2014
_chemical_formula_moiety 'C20 H16 F3 N O2'
_chemical_formula_sum 'C20 H16 F3 N O2'
_chemical_formula_weight 359.34
_chemical_melting_point 382.5(5)
_chemical_name_systematic
; 
 ? 
;
_space_group_IT_number 15
_symmetry_cell_setting monoclinic
_symmetry_space_group_name_Hall '-C 2yc'
_symmetry_space_group_name_H-M 'C 1 2/c 1'
_atom_sites_solution_hydrogens geom
_atom_sites_solution_primary direct
_atom_sites_solution_secondary difmap
_audit_creation_method SHELXL-97
_cell_angle_alpha 90.00
_cell_angle_beta 110.441(2)
_cell_angle_gamma 90.00
_cell_formula_units_Z 8
_cell_length_a 27.553(3)
_cell_length_b 7.7658(8)
_cell_length_c 17.6413(18)
_cell_measurement_reflns_used 3071
_cell_measurement_temperature 296(2)
_cell_measurement_theta_max 26.62
_cell_measurement_theta_min 2.42
_cell_volume 3537.0(6)
_computing_cell_refinement 'Bruker SMART'
_computing_data_collection 'Bruker SMART'
_computing_data_reduction 'Bruker SAINT'
_computing_molecular_graphics 'Bruker SHELXTL'
_computing_publication_material 'Bruker SHELXTL'
_computing_structure_refinement 'SHELXL-97 (Sheldrick, 1997)'
_computing_structure_solution 'SHELXS-97 (Sheldrick, 1990)'
_diffrn_ambient_temperature 296(2)
_diffrn_measured_fraction_theta_full 0.998
_diffrn_measured_fraction_theta_max 0.998
_diffrn_measurement_device_type 'CCD area detector'
_diffrn_measurement_method 'phi and omega scans'
_diffrn_radiation_monochromator graphite
_diffrn_radiation_source 'fine-focus sealed tube'
_diffrn_radiation_type MoK\a
_diffrn_radiation_wavelength 0.71073
_diffrn_reflns_av_R_equivalents 0.0279
_diffrn_reflns_av_sigmaI/netI 0.0274
_diffrn_reflns_limit_h_max 32
_diffrn_reflns_limit_h_min -27
_diffrn_reflns_limit_k_max 9
_diffrn_reflns_limit_k_min -9
_diffrn_reflns_limit_l_max 21
_diffrn_reflns_limit_l_min -20
_diffrn_reflns_number 8772
_diffrn_reflns_theta_full 25.19
_diffrn_reflns_theta_max 25.19
_diffrn_reflns_theta_min 2.42
_exptl_absorpt_coefficient_mu 0.108
_exptl_absorpt_correction_type none
_exptl_crystal_colour colorless
_exptl_crystal_density_diffrn 1.350
_exptl_crystal_density_method 'not measured'
_exptl_crystal_description block
_exptl_crystal_F_000 1488
_exptl_crystal_size_max 0.156
_exptl_crystal_size_mid 0.122
_exptl_crystal_size_min 0.103
_refine_diff_density_max 0.451
_refine_diff_density_min -0.394
_refine_diff_density_rms 0.048
_refine_ls_extinction_coef 0.0061(9)
_refine_ls_extinction_expression Fc^*^=kFc[1+0.001xFc^2^\l^3^/sin(2\q)]^-1/4^
_refine_ls_extinction_method SHELXL
_refine_ls_goodness_of_fit_ref 1.045
_refine_ls_hydrogen_treatment constr
_refine_ls_matrix_type full
_refine_ls_number_parameters 238
_refine_ls_number_reflns 3181
_refine_ls_number_restraints 18
_refine_ls_restrained_S_all 1.048
_refine_ls_R_factor_all 0.0746
_refine_ls_R_factor_gt 0.0610
_refine_ls_shift/su_max 0.001
_refine_ls_shift/su_mean 0.000
_refine_ls_structure_factor_coef Fsqd
_refine_ls_weighting_details 'calc w=1/[\s^2^(Fo^2^)+(0.1042P)^2^+2.9927P] where P=(Fo^2^+2Fc^2^)/3'
_refine_ls_weighting_scheme calc
_refine_ls_wR_factor_gt 0.1761
_refine_ls_wR_factor_ref 0.1926
_reflns_number_gt 2470
_reflns_number_total 3181
_reflns_threshold_expression >2sigma(I)
_cod_data_source_file c3nj01368e2.cif
_cod_data_source_block a
_cod_depositor_comments
;
The following automatic conversions were performed:

'_chemical_melting_point' value '382-383K' was changed to '382.5(5)'
- the average value was taken and precision was
estimated.

'_symmetry_cell_setting' value 'Monoclinic' changed to
'monoclinic' according to
/usr/data/users/saulius/crontab/automatic-downloads/current/RSC/lib/dictionaries/cif_core.dic
dictionary named 'cif_core.dic' version 2.4.2 from 2011-04-26.

Automatic conversion script
Id: cif_fix_values 2281 2013-09-26 08:29:07Z andrius 
;
_cod_original_cell_volume 3537.1(6)
_cod_original_sg_symbol_H-M C2/c
_cod_database_code 7054251

loop_
_symmetry_equiv_pos_as_xyz
'x, y, z'
'-x, y, -z+1/2'
'x+1/2, y+1/2, z'
'-x+1/2, y+1/2, -z+1/2'
'-x, -y, -z'
'x, -y, z-1/2'
'-x+1/2, -y+1/2, -z'
'x+1/2, -y+1/2, z-1/2'

loop_
_atom_site_label
_atom_site_type_symbol
_atom_site_fract_x
_atom_site_fract_y
_atom_site_fract_z
_atom_site_U_iso_or_equiv
_atom_site_adp_type
_atom_site_occupancy
_atom_site_symmetry_multiplicity
_atom_site_calc_flag
_atom_site_refinement_flags
N1 N 0.04410(7) 0.7914(2) 0.17979(11) 0.0466(5) Uani 1 1 d .
C1 C 0.03402(9) 0.9649(3) 0.17508(13) 0.0485(5) Uani 1 1 d .
C2 C -0.01368(9) 0.9893(3) 0.11485(13) 0.0477(5) Uani 1 1 d .
C3 C -0.03328(8) 0.8219(3) 0.08356(14) 0.0457(5) Uani 1 1 d .
C4 C 0.00299(8) 0.7057(3) 0.12480(13) 0.0470(5) Uani 1 1 d .
H4A H 0.0005 0.5870 0.1172 0.056 Uiso 1 1 calc R
C5 C -0.08381(9) 0.7723(3) 0.02314(14) 0.0503(6) Uani 1 1 d .
C6 C -0.08576(12) 0.6760(4) -0.04388(18) 0.0725(8) Uani 1 1 d .
H6A H -0.0552 0.6478 -0.0523 0.087 Uiso 1 1 calc R
C7 C -0.13257(15) 0.6217(5) -0.0982(2) 0.0991(12) Uani 1 1 d .
H7A H -0.1332 0.5572 -0.1429 0.119 Uiso 1 1 calc R
C8 C -0.17746(15) 0.6604(5) -0.0875(3) 0.1017(13) Uani 1 1 d .
H8A H -0.2088 0.6219 -0.1243 0.122 Uiso 1 1 calc R
C9 C -0.17638(12) 0.7573(6) -0.0217(2) 0.0964(12) Uani 1 1 d .
H9A H -0.2072 0.7858 -0.0144 0.116 Uiso 1 1 calc R
C10 C -0.12968(10) 0.8129(4) 0.03373(17) 0.0708(8) Uani 1 1 d .
H10A H -0.1293 0.8778 0.0782 0.085 Uiso 1 1 calc R
C11 C -0.03585(10) 1.1592(3) 0.08703(16) 0.0562(6) Uani 1 1 d .
C12 C -0.07592(12) 1.1783(4) 0.00482(18) 0.0748(8) Uani 1 1 d .
H12A H -0.0753 1.2939 -0.0141 0.090 Uiso 1 1 calc R
H12B H -0.1095 1.1543 0.0074 0.090 Uiso 1 1 calc R
H12C H -0.0688 1.0990 -0.0317 0.090 Uiso 1 1 calc R
C13 C 0.07033(11) 1.0919(3) 0.22904(16) 0.0657(7) Uani 1 1 d .
H13A H 0.0923 1.0348 0.2770 0.079 Uiso 1 1 calc R
H13B H 0.0509 1.1804 0.2437 0.079 Uiso 1 1 calc R
H13C H 0.0912 1.1425 0.2013 0.079 Uiso 1 1 calc R
C14 C 0.08881(8) 0.7049(3) 0.23300(13) 0.0465(5) Uani 1 1 d .
C15 C 0.13798(9) 0.7545(3) 0.23820(16) 0.0599(6) Uani 1 1 d .
H15A H 0.1424 0.8457 0.2071 0.072 Uiso 1 1 calc R
C16 C 0.18066(9) 0.6681(4) 0.28982(17) 0.0657(7) Uani 1 1 d .
H16A H 0.2140 0.7012 0.2941 0.079 Uiso 1 1 calc R
C17 C 0.17323(9) 0.5333(3) 0.33438(15) 0.0591(6) Uani 1 1 d .
C18 C 0.12486(9) 0.4813(3) 0.32970(15) 0.0569(6) Uani 1 1 d .
H18A H 0.1206 0.3890 0.3604 0.068 Uiso 1 1 calc R
C19 C 0.08256(8) 0.5681(3) 0.27865(14) 0.0515(6) Uani 1 1 d .
H19A H 0.0494 0.5343 0.2749 0.062 Uiso 1 1 calc R
C20 C 0.23575(19) 0.3187(8) 0.3708(3) 0.1302(19) Uani 1 1 d .
O1 O -0.02091(9) 1.2876(2) 0.12882(13) 0.0834(7) Uani 1 1 d .
O2 O 0.21719(7) 0.4533(3) 0.39076(12) 0.0816(6) Uani 1 1 d .
F1 F 0.20562(17) 0.1980(5) 0.3457(5) 0.325(5) Uani 1 1 d U
F2 F 0.2491(2) 0.3532(10) 0.3091(3) 0.316(4) Uani 1 1 d U
F3 F 0.27725(10) 0.2654(4) 0.42424(19) 0.1624(13) Uani 1 1 d U

loop_
_atom_site_aniso_label
_atom_site_aniso_U_11
_atom_site_aniso_U_22
_atom_site_aniso_U_33
_atom_site_aniso_U_23
_atom_site_aniso_U_13
_atom_site_aniso_U_12
N1 0.0459(10) 0.0351(9) 0.0570(11) -0.0035(8) 0.0156(8) -0.0032(7)
C1 0.0552(13) 0.0360(11) 0.0571(13) -0.0030(9) 0.0233(11) -0.0047(9)
C2 0.0544(13) 0.0350(11) 0.0569(13) -0.0008(9) 0.0236(11) -0.0017(9)
C3 0.0465(12) 0.0372(11) 0.0553(12) -0.0018(9) 0.0202(10) -0.0020(9)
C4 0.0449(12) 0.0338(11) 0.0608(13) -0.0052(9) 0.0164(10) -0.0042(9)
C5 0.0501(13) 0.0376(11) 0.0587(13) 0.0063(10) 0.0133(10) -0.0009(9)
C6 0.0698(17) 0.0594(16) 0.0767(17) -0.0150(14) 0.0110(14) 0.0034(13)
C7 0.091(3) 0.076(2) 0.092(2) -0.0222(18) -0.0146(19) 0.0033(18)
C8 0.072(2) 0.086(2) 0.107(3) 0.014(2) -0.020(2) -0.0168(18)
C9 0.0458(16) 0.123(3) 0.109(3) 0.039(2) 0.0135(16) 0.0006(17)
C10 0.0523(15) 0.087(2) 0.0713(17) 0.0114(15) 0.0193(13) 0.0013(13)
C11 0.0644(15) 0.0378(12) 0.0733(15) 0.0038(11) 0.0326(13) 0.0011(10)
C12 0.088(2) 0.0517(15) 0.0821(19) 0.0161(13) 0.0263(16) 0.0107(14)
C13 0.0753(17) 0.0451(13) 0.0698(16) -0.0104(12) 0.0165(13) -0.0109(12)
C14 0.0431(11) 0.0419(12) 0.0542(12) -0.0084(9) 0.0166(10) -0.0031(9)
C15 0.0488(13) 0.0626(15) 0.0686(15) 0.0003(12) 0.0208(12) -0.0104(11)
C16 0.0412(13) 0.0782(18) 0.0759(17) -0.0074(14) 0.0179(12) -0.0097(12)
C17 0.0453(12) 0.0627(15) 0.0611(14) -0.0107(12) 0.0082(11) 0.0038(11)
C18 0.0534(13) 0.0486(13) 0.0652(14) 0.0014(11) 0.0162(11) -0.0003(10)
C19 0.0437(12) 0.0450(12) 0.0665(14) -0.0023(11) 0.0202(11) -0.0018(9)
C20 0.098(3) 0.149(4) 0.113(3) -0.035(3) -0.003(2) 0.064(3)
O1 0.1072(16) 0.0365(10) 0.0999(15) -0.0057(10) 0.0281(13) 0.0015(9)
O2 0.0542(11) 0.0886(15) 0.0839(13) -0.0045(11) 0.0015(10) 0.0142(10)
F1 0.142(3) 0.115(3) 0.545(11) -0.135(5) -0.098(5) 0.051(2)
F2 0.340(7) 0.456(10) 0.168(3) 0.018(5) 0.108(4) 0.298(7)
F3 0.0945(17) 0.167(3) 0.181(3) 0.012(2) -0.0078(17) 0.0682(17)

loop_
_atom_type_symbol
_atom_type_description
_atom_type_scat_dispersion_real
_atom_type_scat_dispersion_imag
_atom_type_scat_source
C C 0.0033 0.0016 'International Tables Vol C Tables 4.2.6.8 and 6.1.1.4'
H H 0.0000 0.0000 'International Tables Vol C Tables 4.2.6.8 and 6.1.1.4'
N N 0.0061 0.0033 'International Tables Vol C Tables 4.2.6.8 and 6.1.1.4'
O O 0.0106 0.0060 'International Tables Vol C Tables 4.2.6.8 and 6.1.1.4'
F F 0.0171 0.0103 'International Tables Vol C Tables 4.2.6.8 and 6.1.1.4'

loop_
_geom_angle_atom_site_label_1
_geom_angle_atom_site_label_2
_geom_angle_atom_site_label_3
_geom_angle
C1 N1 C4 109.42(18)
C1 N1 C14 127.66(18)
C4 N1 C14 122.91(18)
N1 C1 C2 107.38(18)
N1 C1 C13 122.4(2)
C2 C1 C13 130.2(2)
C1 C2 C3 107.37(19)
C1 C2 C11 123.6(2)
C3 C2 C11 128.9(2)
C4 C3 C2 106.73(19)
C4 C3 C5 123.09(19)
C2 C3 C5 130.0(2)
C3 C4 N1 109.08(18)
C3 C4 H4A 125.5
N1 C4 H4A 125.5
C10 C5 C6 118.4(2)
C10 C5 C3 121.3(2)
C6 C5 C3 120.2(2)
C7 C6 C5 120.5(3)
C7 C6 H6A 119.8
C5 C6 H6A 119.8
C8 C7 C6 121.1(4)
C8 C7 H7A 119.4
C6 C7 H7A 119.4
C7 C8 C9 119.3(3)
C7 C8 H8A 120.4
C9 C8 H8A 120.4
C8 C9 C10 120.5(3)
C8 C9 H9A 119.7
C10 C9 H9A 119.7
C5 C10 C9 120.2(3)
C5 C10 H10A 119.9
C9 C10 H10A 119.9
O1 C11 C2 121.3(2)
O1 C11 C12 118.9(2)
C2 C11 C12 119.7(2)
C11 C12 H12A 109.5
C11 C12 H12B 109.5
H12A C12 H12B 109.5
C11 C12 H12C 109.5
H12A C12 H12C 109.5
H12B C12 H12C 109.5
C1 C13 H13A 109.5
C1 C13 H13B 109.5
H13A C13 H13B 109.5
C1 C13 H13C 109.5
H13A C13 H13C 109.5
H13B C13 H13C 109.5
C19 C14 C15 119.7(2)
C19 C14 N1 119.38(19)
C15 C14 N1 120.9(2)
C14 C15 C16 119.8(2)
C14 C15 H15A 120.1
C16 C15 H15A 120.1
C17 C16 C15 119.1(2)
C17 C16 H16A 120.5
C15 C16 H16A 120.5
C16 C17 C18 122.0(2)
C16 C17 O2 118.5(2)
C18 C17 O2 119.3(3)
C17 C18 C19 118.7(2)
C17 C18 H18A 120.7
C19 C18 H18A 120.7
C18 C19 C14 120.7(2)
C18 C19 H19A 119.7
C14 C19 H19A 119.7
F1 C20 O2 116.3(5)
F1 C20 F3 109.8(5)
O2 C20 F3 114.1(4)
F1 C20 F2 102.2(6)
O2 C20 F2 108.9(6)
F3 C20 F2 104.2(5)
C20 O2 C17 119.8(3)

loop_
_geom_bond_atom_site_label_1
_geom_bond_atom_site_label_2
_geom_bond_distance
N1 C1 1.372(3)
N1 C4 1.379(3)
N1 C14 1.429(3)
C1 C2 1.385(3)
C1 C13 1.488(3)
C2 C3 1.442(3)
C2 C11 1.464(3)
C3 C4 1.354(3)
C3 C5 1.479(3)
C4 H4A 0.9300
C5 C10 1.377(3)
C5 C6 1.384(4)
C6 C7 1.377(4)
C6 H6A 0.9300
C7 C8 1.348(6)
C7 H7A 0.9300
C8 C9 1.375(6)
C8 H8A 0.9300
C9 C10 1.385(4)
C9 H9A 0.9300
C10 H10A 0.9300
C11 O1 1.223(3)
C11 C12 1.492(4)
C12 H12A 0.9600
C12 H12B 0.9600
C12 H12C 0.9600
C13 H13A 0.9600
C13 H13B 0.9600
C13 H13C 0.9600
C14 C19 1.380(3)
C14 C15 1.380(3)
C15 C16 1.384(4)
C15 H15A 0.9300
C16 C17 1.366(4)
C16 H16A 0.9300
C17 C18 1.367(3)
C17 O2 1.415(3)
C18 C19 1.375(3)
C18 H18A 0.9300
C19 H19A 0.9300
C20 F1 1.227(7)
C20 O2 1.266(5)
C20 F3 1.271(4)
C20 F2 1.292(7)

loop_
_geom_hbond_atom_site_label_D
_geom_hbond_atom_site_label_H
_geom_hbond_atom_site_label_A
_geom_hbond_distance_DH
_geom_hbond_distance_HA
_geom_hbond_distance_DA
_geom_hbond_angle_DHA
_geom_hbond_site_symmetry_A
C4 H4A O1 0.93 2.43 3.318(3) 160.9 1_545

loop_
_geom_torsion_atom_site_label_1
_geom_torsion_atom_site_label_2
_geom_torsion_atom_site_label_3
_geom_torsion_atom_site_label_4
_geom_torsion
C4 N1 C1 C2 -1.4(2)
C14 N1 C1 C2 179.83(19)
C4 N1 C1 C13 177.8(2)
C14 N1 C1 C13 -1.0(3)
N1 C1 C2 C3 1.2(2)
C13 C1 C2 C3 -177.8(2)
N1 C1 C2 C11 -174.6(2)
C13 C1 C2 C11 6.4(4)
C1 C2 C3 C4 -0.7(2)
C11 C2 C3 C4 174.8(2)
C1 C2 C3 C5 175.1(2)
C11 C2 C3 C5 -9.4(4)
C2 C3 C4 N1 -0.2(2)
C5 C3 C4 N1 -176.3(2)
C1 N1 C4 C3 1.0(2)
C14 N1 C4 C3 179.84(19)
C4 C3 C5 C10 118.0(3)
C2 C3 C5 C10 -57.2(3)
C4 C3 C5 C6 -58.9(3)
C2 C3 C5 C6 126.0(3)
C10 C5 C6 C7 -0.4(4)
C3 C5 C6 C7 176.6(3)
C5 C6 C7 C8 -0.1(5)
C6 C7 C8 C9 0.7(6)
C7 C8 C9 C10 -0.8(5)
C6 C5 C10 C9 0.2(4)
C3 C5 C10 C9 -176.7(2)
C8 C9 C10 C5 0.4(5)
C1 C2 C11 O1 -20.2(4)
C3 C2 C11 O1 165.0(2)
C1 C2 C11 C12 157.2(2)
C3 C2 C11 C12 -17.6(4)
C1 N1 C14 C19 128.3(2)
C4 N1 C14 C19 -50.3(3)
C1 N1 C14 C15 -52.8(3)
C4 N1 C14 C15 128.5(2)
C19 C14 C15 C16 -0.8(4)
N1 C14 C15 C16 -179.6(2)
C14 C15 C16 C17 0.6(4)
C15 C16 C17 C18 -0.2(4)
C15 C16 C17 O2 -176.0(2)
C16 C17 C18 C19 -0.2(4)
O2 C17 C18 C19 175.6(2)
C17 C18 C19 C14 0.1(4)
C15 C14 C19 C18 0.4(3)
N1 C14 C19 C18 179.3(2)
F1 C20 O2 C17 -55.3(8)
F3 C20 O2 C17 175.3(4)
F2 C20 O2 C17 59.4(6)
C16 C17 O2 C20 -95.9(5)
C18 C17 O2 C20 88.2(5)
